data_4029704
loop_
_publ_author_name
'Grirrane, Abdessamad'
'Garcia, Hermenegildo'
'Alvarez, Eleuterio'

_publ_section_title
;
 Isolation and X-ray characterization of palladium-N complexes in the
 guanylation of aromatic amines. Mechanistic implications.
;
_journal_name_full 'Beilstein journal of organic chemistry'
_journal_page_first 1455
_journal_page_last 1462
_journal_paper_doi 10.3762/bjoc.9.165
_journal_volume 9
_journal_year 2013
_chemical_formula_moiety 'C14 H23 N3 O'
_chemical_formula_sum 'C14 H23 N3 O'
_chemical_formula_weight 249.35
_chemical_name_systematic
; 
 ? 
;
_space_group_IT_number 9
_symmetry_cell_setting monoclinic
_symmetry_space_group_name_Hall 'C -2yc'
_symmetry_space_group_name_H-M 'C 1 c 1'
_atom_sites_solution_hydrogens geom
_atom_sites_solution_primary direct
_atom_sites_solution_secondary difmap
_audit_creation_method SHELXL-97
_cell_angle_alpha 90.00
_cell_angle_beta 90.176(16)
_cell_angle_gamma 90.00
_cell_formula_units_Z 4
_cell_length_a 12.900(7)
_cell_length_b 13.630(7)
_cell_length_c 8.531(4)
_cell_measurement_reflns_used 1555
_cell_measurement_temperature 173(2)
_cell_measurement_theta_max 20.00
_cell_measurement_theta_min 2.17
_cell_volume 1500.0(13)
_computing_cell_refinement 'APEX2 Software Suite (Bruker, 2007)'
_computing_data_collection 'APEX2 Software Suite (Bruker, 2007)'
_computing_data_reduction 'APEX2 Software Suite (Bruker, 2007)'
_computing_molecular_graphics 'SHELXTL (Sheldrick, 2008)'
_computing_publication_material 'SHELXTL and publCIF (Westrip, 2010)'
_computing_structure_refinement 'SHELXL97 (Sheldrick, 2008)'
_computing_structure_solution 'SIR2002 (Burla et al., 2003)'
_diffrn_ambient_temperature 173(2)
_diffrn_detector_area_resol_mean 8.26
_diffrn_measured_fraction_theta_full 0.996
_diffrn_measured_fraction_theta_max 0.996
_diffrn_measurement_device_type
;
 Bruker-Nonius X8kappa APEX II CCD area detector
;
_diffrn_measurement_method 'phi and omega scans with narrow frames'
_diffrn_radiation_monochromator graphite
_diffrn_radiation_source 'fine-focus sealed tube'
_diffrn_radiation_type MoK\a
_diffrn_radiation_wavelength 0.71073
_diffrn_reflns_av_R_equivalents 0.0947
_diffrn_reflns_av_unetI/netI 0.0774
_diffrn_reflns_limit_h_max 15
_diffrn_reflns_limit_h_min -15
_diffrn_reflns_limit_k_max 16
_diffrn_reflns_limit_k_min -16
_diffrn_reflns_limit_l_max 10
_diffrn_reflns_limit_l_min -10
_diffrn_reflns_number 6674
_diffrn_reflns_theta_full 25.27
_diffrn_reflns_theta_max 25.27
_diffrn_reflns_theta_min 2.17
_diffrn_standards_decay_% 0
_exptl_absorpt_coefficient_mu 0.071
_exptl_absorpt_correction_T_max 0.9929
_exptl_absorpt_correction_T_min 0.9755
_exptl_absorpt_correction_type multi-scan
_exptl_absorpt_process_details
;
program SADABS, Bruker (2001).
;
_exptl_crystal_colour yellow
_exptl_crystal_density_diffrn 1.104
_exptl_crystal_density_method 'not measured'
_exptl_crystal_description needle
_exptl_crystal_F_000 544
_exptl_crystal_size_max 0.35
_exptl_crystal_size_mid 0.10
_exptl_crystal_size_min 0.10
_refine_diff_density_max 0.333
_refine_diff_density_min -0.308
_refine_diff_density_rms 0.303
_refine_ls_extinction_expression Fc^*^=kFc[1+0.001xFc^2^\l^3^/sin(2\q)]^-1/4^
_refine_ls_extinction_method none
_refine_ls_goodness_of_fit_ref 1.015
_refine_ls_hydrogen_treatment constr
_refine_ls_matrix_type full
_refine_ls_number_parameters 169
_refine_ls_number_reflns 1371
_refine_ls_number_restraints 0
_refine_ls_restrained_S_all 1.049
_refine_ls_R_factor_all 0.0805
_refine_ls_R_factor_gt 0.0681
_refine_ls_shift/su_max 0.002
_refine_ls_shift/su_mean 0.000
_refine_ls_structure_factor_coef Fsqd
_refine_ls_weighting_details 'calc w=1/[\s^2^(Fo^2^)+(0.2000P)^2^+0.0000P] where P=(Fo^2^+2Fc^2^)/3'
_refine_ls_weighting_scheme calc
_refine_ls_wR_factor_gt 0.1352
_refine_ls_wR_factor_ref 0.1870
_reflns_number_gt 924
_reflns_number_total 1371
_reflns_threshold_expression >2sigma(I)
_cod_data_source_file 1860-5397-9-165-S2.cif
_cod_data_source_block 5a
_cod_depositor_comments
;
The following automatic conversions were performed:

'_symmetry_cell_setting' value 'Monoclinic' changed to 'monoclinic'
according to
/usr/data/users/saulius/automatic-downloads/retrospective/Beilstein/lib/dictionaries/cif_core.dic
dictionary named 'cif_core.dic' version 2.4.2 from 2011-04-26.

Automatic conversion script
Id: cif_fix_values 2281 2013-09-26 08:29:07Z andrius 
;
_cod_original_sg_symbol_H-M 'C c'
_cod_database_code 4029704

loop_
_symmetry_equiv_pos_as_xyz
'x, y, z'
'x, -y, z+1/2'
'x+1/2, y+1/2, z'
'x+1/2, -y+1/2, z+1/2'

loop_
_atom_site_label
_atom_site_type_symbol
_atom_site_fract_x
_atom_site_fract_y
_atom_site_fract_z
_atom_site_U_iso_or_equiv
_atom_site_adp_type
_atom_site_occupancy
_atom_site_symmetry_multiplicity
_atom_site_calc_flag
_atom_site_refinement_flags
O1 O 0.0766(11) 0.4864(9) 0.3648(14) 0.072(3) Uani 1 1 d U
N1 N 0.1195(12) 0.0840(10) 0.2223(15) 0.061(3) Uani 1 1 d U
N2 N 0.0723(12) 0.0898(10) -0.0511(15) 0.062(3) Uani 1 1 d U
H2N H 0.0678 0.0396 -0.1229 0.074 Uiso 1 1 d R
N3 N 0.1689(12) -0.0369(10) 0.0581(16) 0.066(3) Uani 1 1 d U
H3N H 0.1857 -0.0419 -0.0463 0.079 Uiso 1 1 d R
C1 C 0.1256(15) 0.0528(12) 0.082(2) 0.062(3) Uani 1 1 d U
C2 C -0.0294(16) 0.1415(13) -0.0465(19) 0.064(3) Uani 1 1 d U
H2 H -0.0208 0.2007 0.0217 0.077 Uiso 1 1 calc R
C3 C -0.1156(15) 0.0850(16) 0.015(2) 0.070(4) Uani 1 1 d U
H3C H -0.1811 0.1159 -0.0163 0.106 Uiso 1 1 calc R
H3D H -0.1111 0.0828 0.1296 0.106 Uiso 1 1 calc R
H3E H -0.1129 0.0181 -0.0270 0.106 Uiso 1 1 calc R
C4 C -0.0510(16) 0.1776(15) -0.212(2) 0.072(4) Uani 1 1 d U
H4A H 0.0119 0.2073 -0.2556 0.108 Uiso 1 1 calc R
H4B H -0.1067 0.2264 -0.2101 0.108 Uiso 1 1 calc R
H4C H -0.0721 0.1221 -0.2782 0.108 Uiso 1 1 calc R
C5 C 0.2596(17) -0.0664(14) 0.151(2) 0.070(3) Uani 1 1 d U
H5 H 0.2448 -0.0535 0.2642 0.084 Uiso 1 1 calc R
C6 C 0.2776(18) -0.1746(15) 0.130(2) 0.079(4) Uani 1 1 d U
H6A H 0.2226 -0.2114 0.1824 0.118 Uiso 1 1 calc R
H6B H 0.3449 -0.1925 0.1748 0.118 Uiso 1 1 calc R
H6C H 0.2770 -0.1904 0.0175 0.118 Uiso 1 1 calc R
C7 C 0.3532(19) -0.0065(17) 0.103(3) 0.085(4) Uani 1 1 d U
H7A H 0.3674 -0.0171 -0.0083 0.127 Uiso 1 1 calc R
H7B H 0.4135 -0.0269 0.1654 0.127 Uiso 1 1 calc R
H7C H 0.3393 0.0632 0.1216 0.127 Uiso 1 1 calc R
C8 C 0.1059(14) 0.1926(13) 0.2440(16) 0.061(3) Uani 1 1 d U
C9 C 0.1661(15) 0.2616(12) 0.161(2) 0.063(3) Uani 1 1 d U
H9 H 0.2112 0.2416 0.0791 0.075 Uiso 1 1 calc R
C10 C 0.1569(15) 0.3627(12) 0.2046(19) 0.066(3) Uani 1 1 d U
H10 H 0.2006 0.4102 0.1569 0.079 Uiso 1 1 calc R
C11 C 0.0869(16) 0.3912(13) 0.313(2) 0.067(3) Uani 1 1 d U
C12 C 0.0384(16) 0.3230(13) 0.399(2) 0.067(3) Uani 1 1 d U
H12 H -0.0016 0.3432 0.4869 0.081 Uiso 1 1 calc R
C13 C 0.0449(15) 0.2256(12) 0.3651(19) 0.064(3) Uani 1 1 d U
H13 H 0.0068 0.1798 0.4258 0.077 Uiso 1 1 calc R
C14 C 0.1323(17) 0.5590(12) 0.294(2) 0.071(4) Uani 1 1 d U
H14A H 0.2048 0.5553 0.3278 0.107 Uiso 1 1 calc R
H14B H 0.1035 0.6230 0.3224 0.107 Uiso 1 1 calc R
H14C H 0.1286 0.5507 0.1797 0.107 Uiso 1 1 calc R

loop_
_atom_site_aniso_label
_atom_site_aniso_U_11
_atom_site_aniso_U_22
_atom_site_aniso_U_33
_atom_site_aniso_U_23
_atom_site_aniso_U_13
_atom_site_aniso_U_12
O1 0.095(6) 0.040(4) 0.081(5) -0.005(4) -0.002(4) 0.012(4)
N1 0.078(4) 0.038(4) 0.067(4) -0.001(3) 0.006(3) 0.004(3)
N2 0.076(4) 0.039(4) 0.070(4) -0.009(3) 0.004(3) 0.009(4)
N3 0.083(5) 0.040(4) 0.075(5) -0.006(3) 0.004(4) 0.010(3)
C1 0.079(4) 0.037(4) 0.070(4) -0.005(3) 0.005(3) 0.007(3)
C2 0.076(5) 0.045(5) 0.072(5) -0.007(4) 0.005(4) 0.010(4)
C3 0.072(5) 0.066(5) 0.073(5) -0.004(4) 0.002(4) 0.004(4)
C4 0.074(5) 0.066(5) 0.075(5) 0.000(4) 0.003(4) 0.005(4)
C5 0.083(5) 0.048(5) 0.078(5) -0.006(4) 0.003(4) 0.011(4)
C6 0.087(9) 0.054(5) 0.095(8) -0.009(7) -0.001(7) 0.024(5)
C7 0.086(5) 0.078(5) 0.090(6) 0.002(4) 0.001(4) 0.000(4)
C8 0.075(4) 0.041(3) 0.066(4) -0.003(3) 0.004(3) 0.005(3)
C9 0.081(5) 0.038(4) 0.069(4) -0.001(3) 0.003(4) 0.005(4)
C10 0.086(5) 0.038(4) 0.073(5) -0.003(4) 0.000(4) 0.005(4)
C11 0.089(5) 0.037(4) 0.075(4) -0.005(3) 0.000(4) 0.006(3)
C12 0.086(5) 0.040(4) 0.076(5) -0.004(3) 0.004(4) 0.008(4)
C13 0.081(5) 0.040(4) 0.070(4) -0.005(3) 0.006(3) 0.005(4)
C14 0.098(9) 0.036(5) 0.080(7) 0.011(6) -0.025(7) 0.012(6)

loop_
_atom_type_symbol
_atom_type_description
_atom_type_scat_dispersion_real
_atom_type_scat_dispersion_imag
_atom_type_scat_source
C C 0.0033 0.0000 'International Tables Vol C Tables 4.2.6.8 and 6.1.1.4'
H H 0.0000 0.0000 'International Tables Vol C Tables 4.2.6.8 and 6.1.1.4'
N N 0.0061 0.0000 'International Tables Vol C Tables 4.2.6.8 and 6.1.1.4'
O O 0.0106 0.0000 'International Tables Vol C Tables 4.2.6.8 and 6.1.1.4'

loop_
_geom_angle_atom_site_label_1
_geom_angle_atom_site_label_2
_geom_angle_atom_site_label_3
_geom_angle
C14 O1 C11 119.0(15)
C1 N1 C8 116.9(13)
C1 N2 C2 124.9(14)
C1 N2 H2N 107.4
C2 N2 H2N 108.4
C1 N3 C5 119.5(14)
C1 N3 H3N 108.1
C5 N3 H3N 108.2
N1 C1 N3 117.9(15)
N1 C1 N2 127.1(16)
N3 C1 N2 113.4(13)
C3 C2 N2 115.7(14)
C3 C2 C4 111.6(16)
N2 C2 C4 106.7(14)
C3 C2 H2 107.5
N2 C2 H2 107.5
C4 C2 H2 107.5
C2 C3 H3C 109.5
C2 C3 H3D 109.5
H3C C3 H3D 109.5
C2 C3 H3E 109.5
H3C C3 H3E 109.5
H3D C3 H3E 109.5
C2 C4 H4A 109.5
C2 C4 H4B 109.5
H4A C4 H4B 109.5
C2 C4 H4C 109.5
H4A C4 H4C 109.5
H4B C4 H4C 109.5
N3 C5 C6 109.1(16)
N3 C5 C7 109.9(16)
C6 C5 C7 111.8(18)
N3 C5 H5 108.6
C6 C5 H5 108.6
C7 C5 H5 108.6
C5 C6 H6A 109.5
C5 C6 H6B 109.5
H6A C6 H6B 109.5
C5 C6 H6C 109.5
H6A C6 H6C 109.5
H6B C6 H6C 109.5
C5 C7 H7A 109.5
C5 C7 H7B 109.5
H7A C7 H7B 109.5
C5 C7 H7C 109.5
H7A C7 H7C 109.5
H7B C7 H7C 109.5
C13 C8 C9 118.4(15)
C13 C8 N1 118.8(14)
C9 C8 N1 122.0(14)
C8 C9 C10 117.7(17)
C8 C9 H9 121.2
C10 C9 H9 121.2
C11 C10 C9 120.7(17)
C11 C10 H10 119.6
C9 C10 H10 119.6
C12 C11 C10 119.3(16)
C12 C11 O1 115.3(17)
C10 C11 O1 123.9(17)
C11 C12 C13 121.8(18)
C11 C12 H12 119.1
C13 C12 H12 119.1
C12 C13 C8 121.0(17)
C12 C13 H13 119.5
C8 C13 H13 119.5
O1 C14 H14A 109.5
O1 C14 H14B 109.5
H14A C14 H14B 109.5
O1 C14 H14C 109.5
H14A C14 H14C 109.5
H14B C14 H14C 109.5

loop_
_geom_bond_atom_site_label_1
_geom_bond_atom_site_label_2
_geom_bond_distance
O1 C14 1.37(2)
O1 C11 1.38(2)
N1 C1 1.27(2)
N1 C8 1.50(2)
N2 C1 1.42(2)
N2 C2 1.49(2)
N2 H2N 0.9200
N3 C1 1.36(2)
N3 C5 1.47(3)
N3 H3N 0.9200
C2 C3 1.45(3)
C2 C4 1.52(2)
C2 H2 1.0000
C3 H3C 0.9800
C3 H3D 0.9800
C3 H3E 0.9800
C4 H4A 0.9800
C4 H4B 0.9800
C4 H4C 0.9800
C5 C6 1.50(3)
C5 C7 1.51(3)
C5 H5 1.0000
C6 H6A 0.9800
C6 H6B 0.9800
C6 H6C 0.9800
C7 H7A 0.9800
C7 H7B 0.9800
C7 H7C 0.9800
C8 C13 1.38(3)
C8 C9 1.41(3)
C9 C10 1.43(2)
C9 H9 0.9500
C10 C11 1.35(3)
C10 H10 0.9500
C11 C12 1.35(3)
C12 C13 1.36(2)
C12 H12 0.9500
C13 H13 0.9500
C14 H14A 0.9800
C14 H14B 0.9800
C14 H14C 0.9800

loop_
_geom_hbond_atom_site_label_D
_geom_hbond_atom_site_label_H
_geom_hbond_atom_site_label_A
_geom_hbond_distance_DH
_geom_hbond_distance_HA
_geom_hbond_distance_DA
_geom_hbond_angle_DHA
_geom_hbond_site_symmetry_A
N3 H3N N1 0.92 2.22 3.002(19) 142.0 2_554
N2 H2N N1 0.92 2.24 3.118(19) 158.7 2_554

loop_
_geom_torsion_atom_site_label_1
_geom_torsion_atom_site_label_2
_geom_torsion_atom_site_label_3
_geom_torsion_atom_site_label_4
_geom_torsion
C8 N1 C1 N3 160.1(16)
C8 N1 C1 N2 -35(3)
C5 N3 C1 N1 -39(2)
C5 N3 C1 N2 154.1(17)
C2 N2 C1 N1 -27(3)
C2 N2 C1 N3 138.6(17)
C1 N2 C2 C3 -61(2)
C1 N2 C2 C4 173.9(16)
C1 N3 C5 C6 167.3(17)
C1 N3 C5 C7 -70(2)
C1 N1 C8 C13 144.2(17)
C1 N1 C8 C9 -46(2)
C13 C8 C9 C10 -2(2)
N1 C8 C9 C10 -172.0(14)
C8 C9 C10 C11 -5(3)
C9 C10 C11 C12 12(3)
C9 C10 C11 O1 177.3(16)
C14 O1 C11 C12 173.1(16)
C14 O1 C11 C10 7(2)
C10 C11 C12 C13 -11(3)
O1 C11 C12 C13 -177.6(16)
C11 C12 C13 C8 3(3)
C9 C8 C13 C12 3(2)
N1 C8 C13 C12 173.4(14)
